data_4508234
loop_
_publ_author_name
'Chen, Da-Shu'
'Sun, Li-Bo'
'Liang, Zhi-Qiang'
'Shao, Kui-Zhan'
'Wang, Chun-Gang'
'Su, Zhong-Min'
'Xing, Hong-Zhu'

_publ_section_title
;
 Conformational Supramolecular Isomerism in Two-Dimensional Fluorescent
 Coordination Polymers Based on Flexible Tetracarboxylate Ligand
;
_journal_issue 9
_journal_name_full 'Crystal Growth &amp; Design'
_journal_page_first 4092
_journal_paper_doi 10.1021/cg400913f
_journal_volume 13
_journal_year 2013
_chemical_formula_sum 'C29 H30 In N3 O9'
_chemical_formula_weight 679.38
_chemical_name_systematic
; 
 ? 
;
_space_group_IT_number 14
_symmetry_cell_setting monoclinic
_symmetry_space_group_name_Hall '-P 2ybc'
_symmetry_space_group_name_H-M 'P 1 21/c 1'
_atom_sites_solution_hydrogens geom
_atom_sites_solution_primary direct
_atom_sites_solution_secondary difmap
_audit_creation_method SHELXL-97
_cell_angle_alpha 90.00
_cell_angle_beta 111.277(6)
_cell_angle_gamma 90.00
_cell_formula_units_Z 4
_cell_length_a 9.8392(12)
_cell_length_b 21.748(3)
_cell_length_c 15.1973(16)
_cell_measurement_temperature 296(2)
_cell_measurement_theta_max 25.01
_cell_measurement_theta_min 1.72
_cell_volume 3030.3(7)
_computing_cell_refinement 'SMART (Bruker, 1997)'
_computing_data_collection 'SMART (Bruker, 1997)'
_computing_data_reduction 'SAINT (Bruker, 1999)'
_computing_molecular_graphics 'SHELXTL-PLUS (Sheldrick, 1990)'
_computing_publication_material SHELXL-97
_computing_structure_refinement 'SHELXL-97 (Sheldrick, 1997)'
_computing_structure_solution 'SHELXS-97 (Sheldrick, 1990)'
_diffrn_ambient_temperature 296(2)
_diffrn_measured_fraction_theta_full 0.999
_diffrn_measured_fraction_theta_max 0.999
_diffrn_measurement_device_type 'Bruker APEX CCD area-detector'
_diffrn_measurement_method '\w scans'
_diffrn_radiation_monochromator graphite
_diffrn_radiation_source 'fine-focus sealed tube'
_diffrn_radiation_type MoK\a
_diffrn_radiation_wavelength 0.71073
_diffrn_reflns_av_R_equivalents 0.0848
_diffrn_reflns_av_sigmaI/netI 0.1067
_diffrn_reflns_limit_h_max 11
_diffrn_reflns_limit_h_min -10
_diffrn_reflns_limit_k_max 25
_diffrn_reflns_limit_k_min -22
_diffrn_reflns_limit_l_max 15
_diffrn_reflns_limit_l_min -18
_diffrn_reflns_number 15225
_diffrn_reflns_theta_full 25.01
_diffrn_reflns_theta_max 25.01
_diffrn_reflns_theta_min 1.72
_exptl_absorpt_coefficient_mu 0.836
_exptl_absorpt_correction_T_max 0.9211
_exptl_absorpt_correction_T_min 0.8506
_exptl_absorpt_correction_type multi-scan
_exptl_absorpt_process_details 'SADABS (Sheldrick, 1996)'
_exptl_crystal_colour colourless
_exptl_crystal_density_diffrn 1.489
_exptl_crystal_density_method 'not measured'
_exptl_crystal_description leaf-shaped
_exptl_crystal_F_000 1384
_exptl_crystal_size_max 0.20
_exptl_crystal_size_mid 0.18
_exptl_crystal_size_min 0.10
_refine_diff_density_max 0.460
_refine_diff_density_min -0.475
_refine_diff_density_rms 0.096
_refine_ls_extinction_method none
_refine_ls_goodness_of_fit_ref 0.949
_refine_ls_hydrogen_treatment mixed
_refine_ls_matrix_type full
_refine_ls_number_parameters 379
_refine_ls_number_reflns 5336
_refine_ls_number_restraints 0
_refine_ls_restrained_S_all 0.949
_refine_ls_R_factor_all 0.1098
_refine_ls_R_factor_gt 0.0482
_refine_ls_shift/su_max 0.002
_refine_ls_shift/su_mean 0.000
_refine_ls_structure_factor_coef Fsqd
_refine_ls_weighting_details 'calc w=1/[\s^2^(Fo^2^)+(0.0401P)^2^+0.0000P] where P=(Fo^2^+2Fc^2^)/3'
_refine_ls_weighting_scheme calc
_refine_ls_wR_factor_gt 0.0899
_refine_ls_wR_factor_ref 0.1095
_reflns_number_gt 3130
_reflns_number_total 5336
_reflns_threshold_expression >2sigma(I)
_cod_data_source_file cg400913f_si_002.cif
_cod_data_source_block 1
_cod_depositor_comments
;
The following automatic conversions were performed:

'_symmetry_cell_setting' value 'Monoclinic' changed to 'monoclinic'
according to /home/saulius/struct/CIF-dictionaries/cif_core.dic
dictionary named 'cif_core.dic' version 2.4.2 from 2011-04-26.

Automatic conversion script
Id: cif_fix_values 1891 2012-01-12 08:04:46Z andrius 
;
_cod_original_cell_volume 3030.3(6)
_cod_original_sg_symbol_H-M 'p 21/c'
_cod_database_code 4508234

loop_
_symmetry_equiv_pos_as_xyz
'x, y, z'
'-x, y+1/2, -z+1/2'
'-x, -y, -z'
'x, -y-1/2, z-1/2'

loop_
_atom_site_label
_atom_site_type_symbol
_atom_site_fract_x
_atom_site_fract_y
_atom_site_fract_z
_atom_site_U_iso_or_equiv
_atom_site_adp_type
_atom_site_occupancy
_atom_site_symmetry_multiplicity
_atom_site_calc_flag
_atom_site_refinement_flags
In1 In 0.72861(4) -0.135455(18) 0.25094(3) 0.03040(14) Uani 1 1 d .
O1 O 0.5934(4) -0.21633(18) 0.2573(3) 0.0433(12) Uani 1 1 d .
O3 O -0.0302(4) -0.1337(2) 0.2607(4) 0.0658(14) Uani 1 1 d .
O5 O -0.1578(4) -0.35610(19) -0.0868(3) 0.0468(11) Uani 1 1 d .
O7 O 0.6050(5) -0.3535(2) 0.5855(3) 0.0579(13) Uani 1 1 d .
O2 O 0.4860(4) -0.1288(2) 0.2527(3) 0.0549(12) Uani 1 1 d .
O4 O -0.1462(4) -0.2194(2) 0.2285(3) 0.0561(13) Uani 1 1 d .
C8 C -0.0309(7) -0.1892(3) 0.2443(5) 0.0393(17) Uani 1 1 d .
C4 C 0.2314(6) -0.3183(2) 0.2499(4) 0.0308(13) Uani 1 1 d .
C7 C 0.2269(6) -0.1883(2) 0.2514(4) 0.0338(13) Uani 1 1 d .
H7 H 0.2257 -0.1456 0.2526 0.041 Uiso 1 1 calc R
C2 C 0.3502(6) -0.2200(2) 0.2532(4) 0.0304(14) Uani 1 1 d .
O6 O -0.2467(4) -0.44322(18) -0.1526(3) 0.0437(11) Uani 1 1 d .
C3 C 0.3527(6) -0.2832(3) 0.2544(4) 0.0314(15) Uani 1 1 d .
H3 H 0.4382 -0.3033 0.2585 0.038 Uiso 1 1 calc R
C1 C 0.4826(6) -0.1851(3) 0.2548(4) 0.0368(16) Uani 1 1 d .
O8 O 0.7175(5) -0.4370(2) 0.6469(3) 0.0567(13) Uani 1 1 d .
C11 C 0.0058(6) -0.4440(3) 0.1820(4) 0.0341(15) Uani 1 1 d .
C6 C 0.1053(6) -0.2221(3) 0.2477(4) 0.0340(15) Uani 1 1 d .
C15 C -0.1424(6) -0.4417(3) 0.0146(5) 0.0342(15) Uani 1 1 d .
C5 C 0.1053(6) -0.2858(3) 0.2445(4) 0.0332(15) Uani 1 1 d .
H5 H 0.0207 -0.3073 0.2387 0.040 Uiso 1 1 calc R
C24 C 0.6474(7) -0.4064(3) 0.5761(5) 0.0419(17) Uani 1 1 d .
C9 C -0.0337(6) -0.4171(3) 0.0944(4) 0.0338(15) Uani 1 1 d .
H9 H 0.0134 -0.3813 0.0879 0.041 Uiso 1 1 calc R
C19 C 0.5043(6) -0.4100(3) 0.4017(4) 0.0391(16) Uani 1 1 d .
H19 H 0.4469 -0.3780 0.4093 0.047 Uiso 1 1 calc R
C18 C 0.4741(6) -0.4349(3) 0.3124(5) 0.0364(16) Uani 1 1 d .
N1 N 0.2331(5) -0.38138(18) 0.2483(4) 0.0358(11) Uani 1 1 d .
C17 C 0.3452(6) -0.4149(3) 0.2277(4) 0.0425(17) Uani 1 1 d .
H17A H 0.3804 -0.3892 0.1882 0.051 Uiso 1 1 calc R
H17B H 0.3012 -0.4511 0.1912 0.051 Uiso 1 1 calc R
C20 C 0.6174(6) -0.4316(3) 0.4793(5) 0.0404(16) Uani 1 1 d .
C10 C 0.1259(6) -0.4187(3) 0.2680(4) 0.0402(16) Uani 1 1 d .
H10A H 0.0818 -0.3942 0.3039 0.048 Uiso 1 1 calc R
H10B H 0.1756 -0.4529 0.3076 0.048 Uiso 1 1 calc R
C16 C -0.1834(6) -0.4124(3) -0.0796(5) 0.0371(16) Uani 1 1 d .
C21 C 0.7069(8) -0.4777(4) 0.4689(5) 0.072(2) Uani 1 1 d .
H21 H 0.7834 -0.4925 0.5211 0.086 Uiso 1 1 calc R
C12 C -0.0677(8) -0.4959(3) 0.1902(6) 0.062(2) Uani 1 1 d .
H12 H -0.0434 -0.5147 0.2489 0.074 Uiso 1 1 calc R
C14 C -0.2120(8) -0.4943(3) 0.0262(5) 0.061(2) Uani 1 1 d .
H14 H -0.2838 -0.5119 -0.0258 0.073 Uiso 1 1 calc R
C23 C 0.5642(8) -0.4808(3) 0.3033(5) 0.066(2) Uani 1 1 d .
H23 H 0.5460 -0.4983 0.2442 0.079 Uiso 1 1 calc R
C22 C 0.6812(10) -0.5017(4) 0.3798(6) 0.093(3) Uani 1 1 d .
H22 H 0.7426 -0.5318 0.3715 0.112 Uiso 1 1 calc R
C13 C -0.1771(8) -0.5211(3) 0.1133(5) 0.075(3) Uani 1 1 d .
H13 H -0.2267 -0.5560 0.1206 0.090 Uiso 1 1 calc R
N2 N 0.6054(7) -0.2123(3) 0.5902(5) 0.076(2) Uani 1 1 d .
H2A H 0.6516 -0.2437 0.6276 0.092 Uiso 1 1 calc R
H2B H 0.5092 -0.2173 0.5770 0.092 Uiso 1 1 calc R
C26 C 0.6315(10) -0.2165(4) 0.5038(7) 0.116(4) Uani 1 1 d .
H26A H 0.5969 -0.2555 0.4743 0.174 Uiso 1 1 calc R
H26B H 0.7342 -0.2131 0.5167 0.174 Uiso 1 1 calc R
H26C H 0.5808 -0.1839 0.4622 0.174 Uiso 1 1 calc R
C25 C 0.6515(10) -0.1545(4) 0.6442(8) 0.106(4) Uani 1 1 d .
H25A H 0.6265 -0.1559 0.6996 0.160 Uiso 1 1 calc R
H25B H 0.6028 -0.1203 0.6055 0.160 Uiso 1 1 calc R
H25C H 0.7551 -0.1496 0.6624 0.160 Uiso 1 1 calc R
N3 N 0.1336(14) -0.2823(5) 0.4928(7) 0.137(5) Uani 1 1 d .
O9 O 0.3132(8) -0.2039(5) 0.5220(5) 0.181(5) Uani 1 1 d .
C29 C 0.2431(12) -0.3228(5) 0.5095(7) 0.169(6) Uani 1 1 d .
H29A H 0.2050 -0.3638 0.5041 0.253 Uiso 1 1 calc R
H29B H 0.3131 -0.3166 0.5721 0.253 Uiso 1 1 calc R
H29C H 0.2894 -0.3169 0.4644 0.253 Uiso 1 1 calc R
C27 C -0.0175(11) -0.2882(5) 0.4661(7) 0.134(4) Uani 1 1 d .
H27A H -0.0428 -0.3310 0.4628 0.200 Uiso 1 1 calc R
H27B H -0.0648 -0.2696 0.4053 0.200 Uiso 1 1 calc R
H27C H -0.0487 -0.2681 0.5117 0.200 Uiso 1 1 calc R
C28 C 0.1821(16) -0.2221(8) 0.4984(9) 0.157(7) Uani 1 1 d .
H28 H 0.1109 -0.1916 0.4833 0.189 Uiso 1 1 calc R

loop_
_atom_site_aniso_label
_atom_site_aniso_U_11
_atom_site_aniso_U_22
_atom_site_aniso_U_33
_atom_site_aniso_U_23
_atom_site_aniso_U_13
_atom_site_aniso_U_12
In1 0.0261(2) 0.0310(2) 0.0333(2) -0.0014(3) 0.00992(17) -0.0015(2)
O1 0.026(2) 0.048(3) 0.056(3) 0.004(2) 0.016(2) -0.003(2)
O3 0.052(3) 0.045(3) 0.111(5) -0.004(3) 0.042(3) 0.011(3)
O5 0.060(3) 0.041(3) 0.033(3) 0.003(2) 0.009(2) -0.007(2)
O7 0.063(3) 0.061(4) 0.042(3) -0.016(3) 0.010(2) 0.013(2)
O2 0.054(3) 0.037(3) 0.081(4) -0.003(3) 0.034(3) -0.010(2)
O4 0.028(3) 0.067(3) 0.077(4) -0.007(3) 0.023(3) 0.001(2)
C8 0.043(4) 0.046(5) 0.035(4) 0.007(4) 0.021(3) 0.002(3)
C4 0.028(3) 0.032(3) 0.028(3) 0.002(4) 0.005(3) -0.001(3)
C7 0.035(3) 0.027(3) 0.042(4) 0.005(4) 0.017(3) 0.003(3)
C2 0.029(3) 0.026(4) 0.037(4) -0.001(3) 0.012(3) -0.001(3)
O6 0.047(3) 0.039(3) 0.035(3) -0.005(2) 0.002(2) -0.003(2)
C3 0.024(3) 0.041(4) 0.025(4) 0.003(3) 0.004(3) 0.002(3)
C1 0.028(4) 0.057(5) 0.030(4) -0.008(4) 0.016(3) -0.013(3)
O8 0.065(3) 0.063(3) 0.031(3) 0.005(3) 0.005(3) 0.008(2)
C11 0.037(4) 0.029(4) 0.033(4) 0.006(3) 0.008(3) 0.001(3)
C6 0.025(3) 0.053(5) 0.028(4) 0.000(3) 0.014(3) 0.007(3)
C15 0.032(3) 0.030(4) 0.037(4) 0.001(3) 0.009(3) -0.002(3)
C5 0.028(3) 0.035(4) 0.037(4) 0.003(3) 0.014(3) -0.003(3)
C24 0.041(4) 0.053(5) 0.031(5) -0.003(4) 0.013(3) 0.000(3)
C9 0.038(4) 0.030(4) 0.031(4) 0.000(3) 0.008(3) -0.006(3)
C19 0.034(4) 0.039(4) 0.040(5) -0.005(3) 0.007(3) 0.002(3)
C18 0.038(4) 0.032(4) 0.037(4) 0.001(3) 0.011(3) 0.006(3)
N1 0.032(3) 0.028(3) 0.044(3) 0.000(3) 0.010(2) -0.005(2)
C17 0.039(4) 0.037(4) 0.046(5) -0.014(4) 0.008(3) -0.005(3)
C20 0.038(4) 0.041(4) 0.038(5) -0.004(3) 0.008(3) 0.003(3)
C10 0.045(4) 0.037(4) 0.029(4) 0.000(3) 0.002(3) -0.002(3)
C16 0.031(4) 0.045(4) 0.035(5) 0.006(4) 0.013(3) 0.006(3)
C21 0.069(5) 0.093(7) 0.033(5) -0.006(5) -0.007(4) 0.033(5)
C12 0.072(5) 0.055(5) 0.053(6) 0.012(4) 0.015(5) -0.022(4)
C14 0.069(5) 0.058(5) 0.043(5) 0.000(4) 0.006(4) -0.028(4)
C23 0.077(6) 0.069(6) 0.042(5) -0.017(4) 0.011(4) 0.026(4)
C22 0.108(7) 0.103(7) 0.051(7) -0.016(5) 0.008(6) 0.063(6)
C13 0.090(6) 0.062(5) 0.049(6) 0.015(4) -0.002(5) -0.049(4)
N2 0.070(4) 0.093(5) 0.079(6) 0.042(5) 0.042(4) 0.014(4)
C26 0.139(9) 0.137(9) 0.104(9) 0.026(7) 0.084(8) 0.007(7)
C25 0.101(7) 0.076(7) 0.160(11) 0.010(7) 0.069(8) 0.004(5)
N3 0.127(10) 0.224(13) 0.049(6) -0.004(9) 0.020(6) 0.072(11)
O9 0.065(5) 0.368(14) 0.100(7) -0.010(7) 0.021(5) 0.012(7)
C29 0.152(10) 0.251(15) 0.070(8) -0.010(8) 0.001(7) 0.164(11)
C27 0.079(8) 0.206(12) 0.111(10) 0.028(9) 0.029(7) 0.053(8)
C28 0.102(12) 0.31(2) 0.065(9) 0.027(14) 0.031(9) 0.097(15)

loop_
_atom_type_symbol
_atom_type_description
_atom_type_scat_dispersion_real
_atom_type_scat_dispersion_imag
_atom_type_scat_source
C C 0.0033 0.0016 'International Tables Vol C Tables 4.2.6.8 and 6.1.1.4'
H H 0.0000 0.0000 'International Tables Vol C Tables 4.2.6.8 and 6.1.1.4'
In In -0.7276 1.3100 'International Tables Vol C Tables 4.2.6.8 and 6.1.1.4'
N N 0.0061 0.0033 'International Tables Vol C Tables 4.2.6.8 and 6.1.1.4'
O O 0.0106 0.0060 'International Tables Vol C Tables 4.2.6.8 and 6.1.1.4'

loop_
_geom_angle_atom_site_label_1
_geom_angle_atom_site_label_2
_geom_angle_atom_site_label_3
_geom_angle
_geom_angle_site_symmetry_1
_geom_angle_site_symmetry_3
O8 In1 O6 83.52(15) 4 4_656
O8 In1 O1 136.01(16) 4 .
O6 In1 O1 120.43(15) 4_656 .
O8 In1 O4 110.57(16) 4 1_655
O6 In1 O4 141.18(16) 4_656 1_655
O1 In1 O4 74.90(14) . 1_655
O8 In1 O5 134.34(16) 4 4_656
O6 In1 O5 57.35(14) 4_656 4_656
O1 In1 O5 87.50(15) . 4_656
O4 In1 O5 91.00(16) 1_655 4_656
O8 In1 O3 79.54(17) 4 1_655
O6 In1 O3 94.67(16) 4_656 1_655
O1 In1 O3 128.44(15) . 1_655
O4 In1 O3 55.38(15) 1_655 1_655
O5 In1 O3 81.15(16) 4_656 1_655
O8 In1 O7 55.97(15) 4 4
O6 In1 O7 132.20(15) 4_656 4
O1 In1 O7 83.19(15) . 4
O4 In1 O7 81.88(16) 1_655 4
O5 In1 O7 169.48(14) 4_656 4
O3 In1 O7 100.86(16) 1_655 4
O8 In1 O2 100.00(16) 4 .
O6 In1 O2 79.38(15) 4_656 .
O1 In1 O2 55.66(14) . .
O4 In1 O2 129.70(14) 1_655 .
O5 In1 O2 95.18(15) 4_656 .
O3 In1 O2 174.04(16) 1_655 .
O7 In1 O2 83.61(15) 4 .
O8 In1 C16 109.52(18) 4 4_656
O6 In1 C16 28.52(16) 4_656 4_656
O1 In1 C16 105.11(17) . 4_656
O4 In1 C16 117.29(19) 1_655 4_656
O5 In1 C16 28.84(16) 4_656 4_656
O3 In1 C16 88.00(17) 1_655 4_656
O7 In1 C16 160.35(18) 4 4_656
O2 In1 C16 86.56(16) . 4_656
O8 In1 C24 27.80(17) 4 4
O6 In1 C24 108.70(19) 4_656 4
O1 In1 C24 110.36(19) . 4
O4 In1 C24 96.17(18) 1_655 4
O5 In1 C24 161.94(18) 4_656 4
O3 In1 C24 89.31(18) 1_655 4
O7 In1 C24 28.19(16) 4 4
O2 In1 C24 92.94(17) . 4
C16 In1 C24 136.4(2) 4_656 4
O8 In1 C1 119.63(19) 4 .
O6 In1 C1 100.41(17) 4_656 .
O1 In1 C1 28.36(16) . .
O4 In1 C1 102.78(17) 1_655 .
O5 In1 C1 92.05(16) 4_656 .
O3 In1 C1 156.64(19) 1_655 .
O7 In1 C1 82.07(17) 4 .
O2 In1 C1 27.31(15) . .
C16 In1 C1 96.78(17) 4_656 .
C24 In1 C1 102.43(19) 4 .
O8 In1 C8 95.73(17) 4 1_655
O6 In1 C8 118.56(18) 4_656 1_655
O1 In1 C8 101.94(18) . 1_655
O4 In1 C8 28.00(16) 1_655 1_655
O5 In1 C8 85.04(17) 4_656 1_655
O3 In1 C8 27.40(16) 1_655 1_655
O7 In1 C8 92.09(18) 4 1_655
O2 In1 C8 157.50(18) . 1_655
C16 In1 C8 103.3(2) 4_656 1_655
C24 In1 C8 93.54(18) 4 1_655
C1 In1 C8 130.2(2) . 1_655
C1 O1 In1 95.4(4) . .
C8 O3 In1 92.3(4) . 1_455
C16 O5 In1 88.9(4) . 4_455
C24 O7 In1 87.9(4) . 4_556
C1 O2 In1 88.6(3) . .
C8 O4 In1 92.9(4) . 1_455
O3 C8 O4 119.3(6) . .
O3 C8 C6 121.3(6) . .
O4 C8 C6 119.3(6) . .
O3 C8 In1 60.3(3) . 1_455
O4 C8 In1 59.1(3) . 1_455
C6 C8 In1 175.5(4) . 1_455
N1 C4 C3 122.1(5) . .
N1 C4 C5 121.2(5) . .
C3 C4 C5 116.7(5) . .
C2 C7 C6 118.3(5) . .
C2 C7 H7 120.8 . .
C6 C7 H7 120.8 . .
C3 C2 C7 120.5(5) . .
C3 C2 C1 119.7(5) . .
C7 C2 C1 119.9(5) . .
C16 O6 In1 94.2(4) . 4_455
C2 C3 C4 122.4(5) . .
C2 C3 H3 118.8 . .
C4 C3 H3 118.8 . .
O2 C1 O1 120.2(5) . .
O2 C1 C2 122.5(5) . .
O1 C1 C2 117.3(6) . .
O2 C1 In1 64.0(3) . .
O1 C1 In1 56.2(3) . .
C2 C1 In1 173.1(4) . .
C24 O8 In1 96.1(4) . 4_556
C12 C11 C9 117.8(6) . .
C12 C11 C10 119.5(6) . .
C9 C11 C10 122.7(5) . .
C7 C6 C5 121.3(5) . .
C7 C6 C8 119.7(6) . .
C5 C6 C8 119.0(5) . .
C14 C15 C9 117.7(6) . .
C14 C15 C16 120.5(6) . .
C9 C15 C16 121.8(5) . .
C6 C5 C4 120.8(5) . .
C6 C5 H5 119.6 . .
C4 C5 H5 119.6 . .
O8 C24 O7 119.9(6) . .
O8 C24 C20 120.4(6) . .
O7 C24 C20 119.7(6) . .
O8 C24 In1 56.1(3) . 4_556
O7 C24 In1 63.9(4) . 4_556
C20 C24 In1 174.2(4) . 4_556
C11 C9 C15 122.4(5) . .
C11 C9 H9 118.8 . .
C15 C9 H9 118.8 . .
C20 C19 C18 121.5(6) . .
C20 C19 H19 119.2 . .
C18 C19 H19 119.2 . .
C23 C18 C19 117.7(6) . .
C23 C18 C17 119.8(6) . .
C19 C18 C17 122.5(5) . .
C4 N1 C10 122.9(5) . .
C4 N1 C17 121.5(4) . .
C10 N1 C17 115.7(4) . .
N1 C17 C18 115.6(5) . .
N1 C17 H17A 108.4 . .
C18 C17 H17A 108.4 . .
N1 C17 H17B 108.4 . .
C18 C17 H17B 108.4 . .
H17A C17 H17B 107.4 . .
C19 C20 C21 120.1(6) . .
C19 C20 C24 121.8(6) . .
C21 C20 C24 118.2(6) . .
N1 C10 C11 115.1(5) . .
N1 C10 H10A 108.5 . .
C11 C10 H10A 108.5 . .
N1 C10 H10B 108.5 . .
C11 C10 H10B 108.5 . .
H10A C10 H10B 107.5 . .
O6 C16 O5 119.6(6) . .
O6 C16 C15 119.9(6) . .
O5 C16 C15 120.5(6) . .
O6 C16 In1 57.3(3) . 4_455
O5 C16 In1 62.3(3) . 4_455
C15 C16 In1 176.4(5) . 4_455
C20 C21 C22 119.1(7) . .
C20 C21 H21 120.4 . .
C22 C21 H21 120.4 . .
C11 C12 C13 121.6(7) . .
C11 C12 H12 119.2 . .
C13 C12 H12 119.2 . .
C13 C14 C15 121.0(7) . .
C13 C14 H14 119.5 . .
C15 C14 H14 119.5 . .
C18 C23 C22 121.6(7) . .
C18 C23 H23 119.2 . .
C22 C23 H23 119.2 . .
C23 C22 C21 120.0(7) . .
C23 C22 H22 120.0 . .
C21 C22 H22 120.0 . .
C14 C13 C12 119.6(6) . .
C14 C13 H13 120.2 . .
C12 C13 H13 120.2 . .
C26 N2 C25 116.3(7) . .
C26 N2 H2A 108.2 . .
C25 N2 H2A 108.2 . .
C26 N2 H2B 108.2 . .
C25 N2 H2B 108.2 . .
H2A N2 H2B 107.4 . .
N2 C26 H26A 109.5 . .
N2 C26 H26B 109.5 . .
H26A C26 H26B 109.5 . .
N2 C26 H26C 109.5 . .
H26A C26 H26C 109.5 . .
H26B C26 H26C 109.5 . .
N2 C25 H25A 109.5 . .
N2 C25 H25B 109.5 . .
H25A C25 H25B 109.5 . .
N2 C25 H25C 109.5 . .
H25A C25 H25C 109.5 . .
H25B C25 H25C 109.5 . .
C29 N3 C28 111.9(15) . .
C29 N3 C27 133.6(14) . .
C28 N3 C27 114.3(12) . .
N3 C29 H29A 109.5 . .
N3 C29 H29B 109.5 . .
H29A C29 H29B 109.5 . .
N3 C29 H29C 109.5 . .
H29A C29 H29C 109.5 . .
H29B C29 H29C 109.5 . .
N3 C27 H27A 109.5 . .
N3 C27 H27B 109.5 . .
H27A C27 H27B 109.5 . .
N3 C27 H27C 109.5 . .
H27A C27 H27C 109.5 . .
H27B C27 H27C 109.5 . .
O9 C28 N3 127.1(16) . .
O9 C28 H28 116.5 . .
N3 C28 H28 116.5 . .

loop_
_geom_bond_atom_site_label_1
_geom_bond_atom_site_label_2
_geom_bond_distance
_geom_bond_site_symmetry_2
In1 O8 2.206(4) 4
In1 O6 2.208(4) 4_656
In1 O1 2.228(4) .
In1 O4 2.296(4) 1_655
In1 O5 2.316(4) 4_656
In1 O3 2.324(4) 1_655
In1 O7 2.375(5) 4
In1 O2 2.401(4) .
In1 C16 2.616(6) 4_656
In1 C24 2.643(7) 4
In1 C1 2.670(5) .
In1 C8 2.673(6) 1_655
O1 C1 1.274(6) .
O3 C8 1.231(7) .
O3 In1 2.324(4) 1_455
O5 C16 1.262(7) .
O5 In1 2.316(4) 4_455
O7 C24 1.250(7) .
O7 In1 2.375(5) 4_556
O2 C1 1.225(7) .
O4 C8 1.256(7) .
O4 In1 2.296(4) 1_455
C8 C6 1.504(7) .
C8 In1 2.673(6) 1_455
C4 N1 1.372(6) .
C4 C3 1.397(7) .
C4 C5 1.404(7) .
C7 C2 1.386(7) .
C7 C6 1.386(7) .
C7 H7 0.9300 .
C2 C3 1.376(7) .
C2 C1 1.500(7) .
O6 C16 1.253(7) .
O6 In1 2.208(4) 4_455
C3 H3 0.9300 .
O8 C24 1.240(7) .
O8 In1 2.206(4) 4_556
C11 C12 1.371(8) .
C11 C9 1.375(8) .
C11 C10 1.513(8) .
C6 C5 1.387(7) .
C15 C14 1.378(8) .
C15 C9 1.399(8) .
C15 C16 1.482(8) .
C5 H5 0.9300 .
C24 C20 1.496(8) .
C24 In1 2.643(7) 4_556
C9 H9 0.9300 .
C19 C20 1.377(8) .
C19 C18 1.390(8) .
C19 H19 0.9300 .
C18 C23 1.375(8) .
C18 C17 1.507(8) .
N1 C10 1.446(6) .
N1 C17 1.448(6) .
C17 H17A 0.9700 .
C17 H17B 0.9700 .
C20 C21 1.381(8) .
C10 H10A 0.9700 .
C10 H10B 0.9700 .
C16 In1 2.616(6) 4_455
C21 C22 1.386(10) .
C21 H21 0.9300 .
C12 C13 1.382(9) .
C12 H12 0.9300 .
C14 C13 1.371(9) .
C14 H14 0.9300 .
C23 C22 1.383(10) .
C23 H23 0.9300 .
C22 H22 0.9300 .
C13 H13 0.9300 .
N2 C26 1.429(9) .
N2 C25 1.480(9) .
N2 H2A 0.9000 .
N2 H2B 0.9000 .
C26 H26A 0.9600 .
C26 H26B 0.9600 .
C26 H26C 0.9600 .
C25 H25A 0.9600 .
C25 H25B 0.9600 .
C25 H25C 0.9600 .
N3 C29 1.343(12) .
N3 C28 1.385(16) .
N3 C27 1.398(13) .
O9 C28 1.270(15) .
C29 H29A 0.9600 .
C29 H29B 0.9600 .
C29 H29C 0.9600 .
C27 H27A 0.9600 .
C27 H27B 0.9600 .
C27 H27C 0.9600 .
C28 H28 0.9300 .

loop_
_geom_hbond_atom_site_label_D
_geom_hbond_atom_site_label_H
_geom_hbond_atom_site_label_A
_geom_hbond_distance_DH
_geom_hbond_distance_HA
_geom_hbond_distance_DA
_geom_hbond_angle_DHA
_geom_hbond_site_symmetry_A
N2 H2A O4 0.90 2.18 2.978(8) 148.0 4_656
N2 H2A O1 0.90 2.41 3.015(7) 125.1 4_556
N2 H2A O7 0.90 2.47 3.071(8) 124.5 .
N2 H2B O9 0.90 1.83 2.685(9) 159.0 .
